data_7123906
loop_
_publ_author_name
'Klemmer, Lukas'
'Huch, Volker'
'Jana, Anukul'
'Scheschkewitz, David'

_publ_section_title
;
 An Anionic Heterosiliconoid with two Germanium Vertices
;
_journal_name_full 'Chemical Communications'
_journal_paper_doi 10.1039/C9CC04576G
_journal_year 2019
_chemical_formula_moiety 'C83 H131 Ge2 Li O2 Si4, 0.75(C10 H8)'
_chemical_formula_sum 'C90.5 H137 Ge2 Li O2 Si4'
_chemical_formula_weight 1521.47
_chemical_properties_physical Air-sensitive,Moisture-sensitive
_space_group_crystal_system monoclinic
_space_group_IT_number 15
_space_group_name_Hall '-C 2yc'
_space_group_name_H-M_alt 'C 1 2/c 1'
_symmetry_space_group_name_Hall '-C 2yc'
_symmetry_space_group_name_H-M 'C 1 2/c 1'
_atom_sites_solution_hydrogens geom
_audit_creation_method SHELXL-2018/3
_audit_update_record
;
2019-06-05 deposited with the CCDC.    2019-07-23 downloaded from the CCDC.
;
_cell_angle_alpha 90
_cell_angle_beta 119.264(2)
_cell_angle_gamma 90
_cell_formula_units_Z 8
_cell_length_a 38.5015(14)
_cell_length_b 25.0063(10)
_cell_length_c 25.1216(9)
_cell_measurement_reflns_used 6608
_cell_measurement_temperature 152(2)
_cell_measurement_theta_max 24.75
_cell_measurement_theta_min 2.32
_cell_volume 21099.8(14)
_computing_cell_refinement 'Bruker SAINT'
_computing_data_collection 'Bruker APEX2'
_computing_data_reduction 'Bruker SAINT'
_computing_molecular_graphics 'Bruker SHELXTL'
_computing_publication_material 'Bruker SHELXTL'
_computing_structure_refinement 'SHELXL-2018/3 (Sheldrick, 2018)'
_computing_structure_solution 'SHELXS-97 (Sheldrick 2008)'
_diffrn_ambient_temperature 152(2)
_diffrn_measured_fraction_theta_full 1.000
_diffrn_measured_fraction_theta_max 0.997
_diffrn_measurement_device_type 'Bruker APEX-II CCD'
_diffrn_measurement_method '\f and \w scans'
_diffrn_radiation_type MoK\a
_diffrn_radiation_wavelength 0.71073
_diffrn_reflns_av_R_equivalents 0.0501
_diffrn_reflns_av_unetI/netI 0.0627
_diffrn_reflns_Laue_measured_fraction_full 1.000
_diffrn_reflns_Laue_measured_fraction_max 0.997
_diffrn_reflns_limit_h_max 49
_diffrn_reflns_limit_h_min -47
_diffrn_reflns_limit_k_max 32
_diffrn_reflns_limit_k_min -32
_diffrn_reflns_limit_l_max 32
_diffrn_reflns_limit_l_min -30
_diffrn_reflns_number 93773
_diffrn_reflns_point_group_measured_fraction_full 1.000
_diffrn_reflns_point_group_measured_fraction_max 0.997
_diffrn_reflns_theta_full 25.242
_diffrn_reflns_theta_max 27.167
_diffrn_reflns_theta_min 1.015
_exptl_absorpt_coefficient_mu 0.652
_exptl_absorpt_correction_T_max 0.7455
_exptl_absorpt_correction_T_min 0.7060
_exptl_absorpt_correction_type multi-scan
_exptl_absorpt_process_details 'SADABS 2014/5'
_exptl_crystal_colour orange
_exptl_crystal_density_diffrn 0.958
_exptl_crystal_description block
_exptl_crystal_F_000 6552
_exptl_crystal_recrystallization_method 'Re-crystallisation from solvent: pentane'
_exptl_crystal_size_max 0.473
_exptl_crystal_size_mid 0.352
_exptl_crystal_size_min 0.264
_refine_diff_density_max 1.077
_refine_diff_density_min -0.573
_refine_diff_density_rms 0.141
_refine_ls_extinction_method none
_refine_ls_goodness_of_fit_ref 1.732
_refine_ls_hydrogen_treatment constr
_refine_ls_matrix_type full
_refine_ls_number_parameters 998
_refine_ls_number_reflns 23385
_refine_ls_number_restraints 505
_refine_ls_restrained_S_all 1.768
_refine_ls_R_factor_all 0.1206
_refine_ls_R_factor_gt 0.0707
_refine_ls_shift/su_max 0.072
_refine_ls_shift/su_mean 0.001
_refine_ls_structure_factor_coef Fsqd
_refine_ls_weighting_details 'w=1/[\s^2^(Fo^2^)+(0.0700P)^2^] where P=(Fo^2^+2Fc^2^)/3'
_refine_ls_weighting_scheme calc
_refine_ls_wR_factor_gt 0.2086
_refine_ls_wR_factor_ref 0.2217
_reflns_Friedel_coverage 0.000
_reflns_number_gt 14666
_reflns_number_total 23385
_reflns_threshold_expression 'I > 2\s(I)'
_cod_data_source_file c9cc04576g2.cif
_cod_data_source_block sh3748
_cod_original_formula_sum 'C90.50 H137 Ge2 Li O2 Si4'
_cod_database_code 7123906
_shelx_shelxl_version_number 2018/3
_shelx_space_group_comment
; 
The symmetry employed for this shelxl refinement is uniquely defined 
by the following loop, which should always be used as a source of 
symmetry information in preference to the above space-group names. 
They are only intended as comments. 
;
_shelx_estimated_absorpt_t_min 0.748
_shelx_estimated_absorpt_t_max 0.847

loop_
_space_group_symop_operation_xyz
'x, y, z'
'-x, y, -z+1/2'
'x+1/2, y+1/2, z'
'-x+1/2, y+1/2, -z+1/2'
'-x, -y, -z'
'x, -y, z-1/2'
'-x+1/2, -y+1/2, -z'
'x+1/2, -y+1/2, z-1/2'

loop_
_atom_site_label
_atom_site_type_symbol
_atom_site_fract_x
_atom_site_fract_y
_atom_site_fract_z
_atom_site_U_iso_or_equiv
_atom_site_adp_type
_atom_site_occupancy
_atom_site_site_symmetry_order
_atom_site_calc_flag
_atom_site_refinement_flags_posn
_atom_site_refinement_flags_adp
_atom_site_refinement_flags_occupancy
_atom_site_disorder_assembly
_atom_site_disorder_group
Ge2 Ge 0.28046(2) 0.38957(2) 0.34734(2) 0.03228(14) Uani 1 1 d D . . . .
Ge1A Ge 0.34560(6) 0.43790(8) 0.37466(7) 0.0333(3) Uani 0.6349(19) 1 d D . P A 1
Si1A Si 0.3351(3) 0.3323(3) 0.3603(3) 0.0337(5) Uani 0.6349(19) 1 d D . P A 1
Ge1B Ge 0.33355(17) 0.3258(2) 0.35863(18) 0.0337(5) Uani 0.3651(19) 1 d D . P A 2
Si1B Si 0.3449(3) 0.4307(4) 0.3743(3) 0.0333(3) Uani 0.3651(19) 1 d D . P A 2
Si3 Si 0.33671(3) 0.38772(5) 0.28612(5) 0.0333(3) Uani 1 1 d D . . . .
Si4 Si 0.26792(3) 0.40221(5) 0.24237(5) 0.0353(3) Uani 1 1 d D . . . .
Si2 Si 0.38680(3) 0.36982(5) 0.44929(5) 0.0348(3) Uani 1 1 d D . . . .
C1 C 0.36680(12) 0.37676(17) 0.24513(17) 0.0380(10) Uani 1 1 d . . . . .
C2 C 0.36025(14) 0.33005(18) 0.2101(2) 0.0478(12) Uani 1 1 d . . . . .
C3 C 0.38194(15) 0.3218(2) 0.1794(2) 0.0593(14) Uani 1 1 d . . . . .
H3 H 0.377556 0.290155 0.156060 0.071 Uiso 1 1 calc R U . . .
C4 C 0.40970(15) 0.3589(2) 0.1821(2) 0.0604(14) Uani 1 1 d . . . . .
C5 C 0.41499(13) 0.4052(2) 0.21463(19) 0.0508(12) Uani 1 1 d . . . . .
H5 H 0.433272 0.431174 0.215551 0.061 Uiso 1 1 calc R U . . .
C6 C 0.39440(12) 0.41523(19) 0.24636(18) 0.0433(11) Uani 1 1 d . . . . .
C7 C 0.33150(16) 0.28573(19) 0.2054(2) 0.0593(14) Uani 1 1 d . . . . .
H7 H 0.313085 0.301603 0.218625 0.071 Uiso 1 1 calc R U . . .
C8 C 0.35281(18) 0.2405(2) 0.2482(3) 0.0727(16) Uani 1 1 d . . . . .
H8A H 0.374206 0.227495 0.241037 0.109 Uiso 1 1 calc R U . . .
H8B H 0.333988 0.211340 0.241043 0.109 Uiso 1 1 calc R U . . .
H8C H 0.364164 0.252941 0.290402 0.109 Uiso 1 1 calc R U . . .
C9 C 0.30551(18) 0.2649(2) 0.1403(2) 0.0800(19) Uani 1 1 d . . . . .
H9A H 0.321786 0.243198 0.128352 0.120 Uiso 1 1 calc R U . . .
H9B H 0.294241 0.295219 0.112225 0.120 Uiso 1 1 calc R U . . .
H9C H 0.283897 0.242988 0.138590 0.120 Uiso 1 1 calc R U . . .
C10 C 0.43183(17) 0.3492(3) 0.1461(3) 0.0819(18) Uani 1 1 d . U . . .
H10 H 0.410605 0.343994 0.102815 0.098 Uiso 1 1 calc R U . . .
C11 C 0.4565(3) 0.3916(3) 0.1447(4) 0.156(4) Uani 1 1 d . U . . .
H11A H 0.480687 0.394224 0.184495 0.234 Uiso 1 1 calc R U . . .
H11B H 0.441885 0.425515 0.135509 0.234 Uiso 1 1 calc R U . . .
H11C H 0.463780 0.384135 0.113123 0.234 Uiso 1 1 calc R U . . .
C12 C 0.4530(3) 0.2953(4) 0.1666(5) 0.169(4) Uani 1 1 d . U . . .
H12A H 0.455440 0.279191 0.132998 0.253 Uiso 1 1 calc R U . . .
H12B H 0.437634 0.271568 0.178257 0.253 Uiso 1 1 calc R U . . .
H12C H 0.479631 0.300688 0.201660 0.253 Uiso 1 1 calc R U . . .
C13 C 0.40327(13) 0.46636(18) 0.28360(18) 0.0437(11) Uani 1 1 d . . . . .
H13 H 0.378338 0.476596 0.284151 0.052 Uiso 1 1 calc R U . . .
C14 C 0.43544(14) 0.4566(2) 0.3501(2) 0.0597(14) Uani 1 1 d . . . . .
H14A H 0.426462 0.428709 0.367940 0.089 Uiso 1 1 calc R U . . .
H14B H 0.440253 0.489775 0.373452 0.089 Uiso 1 1 calc R U . . .
H14C H 0.460138 0.445179 0.351191 0.089 Uiso 1 1 calc R U . . .
C15 C 0.41453(15) 0.5133(2) 0.2563(2) 0.0612(14) Uani 1 1 d . . . . .
H15A H 0.441532 0.507923 0.262760 0.092 Uiso 1 1 calc R U . . .
H15B H 0.413563 0.546497 0.276236 0.092 Uiso 1 1 calc R U . . .
H15C H 0.395752 0.515502 0.212502 0.092 Uiso 1 1 calc R U . . .
C16 C 0.44234(12) 0.3679(2) 0.47388(19) 0.0465(12) Uani 1 1 d . . . . .
C17 C 0.46042(13) 0.3319(2) 0.4506(2) 0.0582(14) Uani 1 1 d . . . . .
C18 C 0.50234(16) 0.3272(3) 0.4805(3) 0.0796(18) Uani 1 1 d . U . . .
H18 H 0.514149 0.301836 0.466020 0.095 Uiso 1 1 calc R U . . .
C19 C 0.52691(16) 0.3591(3) 0.5310(3) 0.086(2) Uani 1 1 d . U . . .
C20 C 0.50879(15) 0.3963(3) 0.5498(2) 0.0775(19) Uani 1 1 d . . . . .
H20 H 0.525143 0.419449 0.582588 0.093 Uiso 1 1 calc R U . . .
C21 C 0.46767(13) 0.4017(2) 0.5229(2) 0.0566(14) Uani 1 1 d . . . . .
C22 C 0.43842(14) 0.2970(2) 0.3957(2) 0.0569(13) Uani 1 1 d . . . . .
H22 H 0.409564 0.306747 0.375659 0.068 Uiso 1 1 calc R U . . .
C23 C 0.45307(16) 0.3055(2) 0.3491(2) 0.0723(16) Uani 1 1 d . . . . .
H23A H 0.455414 0.343866 0.343638 0.108 Uiso 1 1 calc R U . . .
H23B H 0.433970 0.289536 0.309928 0.108 Uiso 1 1 calc R U . . .
H23C H 0.479112 0.288413 0.364097 0.108 Uiso 1 1 calc R U . . .
C24 C 0.44232(19) 0.2397(3) 0.4124(3) 0.092(2) Uani 1 1 d . . . . .
H24A H 0.470578 0.230214 0.436012 0.138 Uiso 1 1 calc R U . . .
H24B H 0.429576 0.217914 0.375244 0.138 Uiso 1 1 calc R U . . .
H24C H 0.429378 0.232884 0.437032 0.138 Uiso 1 1 calc R U . . .
C25A C 0.5705(5) 0.3630(8) 0.5677(8) 0.085(3) Uani 0.480(8) 1 d . U P B 1
H25A H 0.573981 0.395303 0.593240 0.102 Uiso 0.480(8) 1 calc R U P B 1
C26A C 0.5851(4) 0.3211(7) 0.6124(7) 0.094(3) Uani 0.480(8) 1 d . U P B 1
H26A H 0.566593 0.315689 0.628193 0.140 Uiso 0.480(8) 1 calc R U P B 1
H26B H 0.587434 0.287896 0.593644 0.140 Uiso 0.480(8) 1 calc R U P B 1
H26C H 0.611341 0.331050 0.646069 0.140 Uiso 0.480(8) 1 calc R U P B 1
C27A C 0.5936(3) 0.3765(6) 0.5396(7) 0.090(3) Uani 0.480(8) 1 d . U P B 1
H27A H 0.580460 0.405483 0.510166 0.134 Uiso 0.480(8) 1 calc R U P B 1
H27B H 0.620094 0.388333 0.570821 0.134 Uiso 0.480(8) 1 calc R U P B 1
H27C H 0.596187 0.345179 0.518396 0.134 Uiso 0.480(8) 1 calc R U P B 1
C25B C 0.5703(4) 0.3327(7) 0.5551(7) 0.087(3) Uani 0.520(8) 1 d . U P B 2
H25B H 0.575265 0.327672 0.519889 0.105 Uiso 0.520(8) 1 calc R U P B 2
C26B C 0.5780(4) 0.2783(6) 0.5908(6) 0.092(3) Uani 0.520(8) 1 d . U P B 2
H26D H 0.560927 0.250395 0.562809 0.138 Uiso 0.520(8) 1 calc R U P B 2
H26E H 0.605967 0.268056 0.607632 0.138 Uiso 0.520(8) 1 calc R U P B 2
H26F H 0.571818 0.282640 0.624033 0.138 Uiso 0.520(8) 1 calc R U P B 2
C27B C 0.5949(4) 0.3785(6) 0.5935(8) 0.111(3) Uani 0.520(8) 1 d . U P B 2
H27D H 0.588453 0.410809 0.568243 0.166 Uiso 0.520(8) 1 calc R U P B 2
H27E H 0.589028 0.384692 0.626826 0.166 Uiso 0.520(8) 1 calc R U P B 2
H27F H 0.623177 0.370108 0.610425 0.166 Uiso 0.520(8) 1 calc R U P B 2
C28 C 0.45153(14) 0.4459(2) 0.5459(2) 0.0607(15) Uani 1 1 d . . . . .
H28 H 0.421936 0.441604 0.524930 0.073 Uiso 1 1 calc R U . . .
C29 C 0.46017(16) 0.5011(2) 0.5281(2) 0.0775(18) Uani 1 1 d . . . . .
H29A H 0.488997 0.505907 0.546124 0.116 Uiso 1 1 calc R U . . .
H29B H 0.449385 0.529018 0.543354 0.116 Uiso 1 1 calc R U . . .
H29C H 0.447624 0.503608 0.483615 0.116 Uiso 1 1 calc R U . . .
C30 C 0.46674(16) 0.4427(3) 0.6154(2) 0.082(2) Uani 1 1 d . . . . .
H30A H 0.459583 0.407895 0.625325 0.124 Uiso 1 1 calc R U . . .
H30B H 0.454510 0.471258 0.627365 0.124 Uiso 1 1 calc R U . . .
H30C H 0.495750 0.446815 0.637623 0.124 Uiso 1 1 calc R U . . .
C31 C 0.38462(11) 0.35728(18) 0.52367(17) 0.0350(9) Uani 1 1 d . . . . .
C32 C 0.40488(12) 0.31227(19) 0.55880(18) 0.0418(11) Uani 1 1 d . . . . .
C33 C 0.41012(13) 0.3045(2) 0.6172(2) 0.0494(12) Uani 1 1 d . . . . .
H33 H 0.423999 0.273759 0.639782 0.059 Uiso 1 1 calc R U . . .
C34 C 0.39515(13) 0.3415(2) 0.64330(19) 0.0481(12) Uani 1 1 d . . . . .
C35 C 0.37381(12) 0.38425(19) 0.60803(18) 0.0427(11) Uani 1 1 d . . . . .
H35 H 0.362826 0.409029 0.624410 0.051 Uiso 1 1 calc R U . . .
C36 C 0.36761(12) 0.39273(17) 0.54866(17) 0.0362(10) Uani 1 1 d . . . . .
C37 C 0.42188(13) 0.26887(19) 0.5365(2) 0.0500(12) Uani 1 1 d . . . . .
H37 H 0.416420 0.279316 0.494682 0.060 Uiso 1 1 calc R U . . .
C38 C 0.46783(14) 0.2634(2) 0.5769(2) 0.0676(15) Uani 1 1 d . . . . .
H38A H 0.480591 0.297153 0.576252 0.101 Uiso 1 1 calc R U . . .
H38B H 0.477419 0.234652 0.560852 0.101 Uiso 1 1 calc R U . . .
H38C H 0.474409 0.255021 0.618854 0.101 Uiso 1 1 calc R U . . .
C39 C 0.40188(16) 0.2157(2) 0.5308(2) 0.0660(15) Uani 1 1 d . . . . .
H39A H 0.404546 0.205747 0.570374 0.099 Uiso 1 1 calc R U . . .
H39B H 0.414488 0.188409 0.517959 0.099 Uiso 1 1 calc R U . . .
H39C H 0.373598 0.218499 0.500445 0.099 Uiso 1 1 calc R U . . .
C40 C 0.40298(14) 0.3347(2) 0.70865(19) 0.0561(13) Uani 1 1 d . . . . .
H40 H 0.389077 0.364555 0.717124 0.067 Uiso 1 1 calc R U . . .
C41 C 0.44723(15) 0.3399(3) 0.7535(2) 0.0751(17) Uani 1 1 d . . . . .
H41A H 0.461389 0.309088 0.749230 0.113 Uiso 1 1 calc R U . . .
H41B H 0.451398 0.341223 0.795192 0.113 Uiso 1 1 calc R U . . .
H41C H 0.457425 0.372849 0.744915 0.113 Uiso 1 1 calc R U . . .
C42 C 0.38577(18) 0.2816(3) 0.7172(2) 0.089(2) Uani 1 1 d . . . . .
H42A H 0.357472 0.279239 0.686774 0.134 Uiso 1 1 calc R U . . .
H42B H 0.388807 0.280438 0.758223 0.134 Uiso 1 1 calc R U . . .
H42C H 0.400116 0.251526 0.711913 0.134 Uiso 1 1 calc R U . . .
C43 C 0.34264(12) 0.44077(18) 0.51644(18) 0.0422(11) Uani 1 1 d . . . . .
H43 H 0.339478 0.441472 0.474500 0.051 Uiso 1 1 calc R U . . .
C44 C 0.36056(15) 0.4940(2) 0.5463(2) 0.0629(14) Uani 1 1 d . . . . .
H44A H 0.363156 0.495228 0.587115 0.094 Uiso 1 1 calc R U . . .
H44B H 0.343207 0.523172 0.521444 0.094 Uiso 1 1 calc R U . . .
H44C H 0.386894 0.498024 0.549735 0.094 Uiso 1 1 calc R U . . .
C45 C 0.30068(13) 0.43543(19) 0.50926(19) 0.0478(11) Uani 1 1 d . . . . .
H45A H 0.288525 0.401903 0.488138 0.072 Uiso 1 1 calc R U . . .
H45B H 0.284193 0.465633 0.485420 0.072 Uiso 1 1 calc R U . . .
H45C H 0.302631 0.435340 0.549644 0.072 Uiso 1 1 calc R U . . .
C46 C 0.23922(13) 0.3556(2) 0.17303(18) 0.0466(12) Uani 1 1 d . . . . .
C47 C 0.23479(15) 0.3721(2) 0.1162(2) 0.0591(14) Uani 1 1 d . . . . .
C48 C 0.21219(17) 0.3412(3) 0.0641(2) 0.0754(18) Uani 1 1 d . . . . .
H48 H 0.209004 0.353225 0.026043 0.090 Uiso 1 1 calc R U . . .
C49 C 0.19481(19) 0.2951(3) 0.0658(2) 0.088(2) Uani 1 1 d . . . . .
C50 C 0.20019(17) 0.2776(2) 0.1219(2) 0.0786(19) Uani 1 1 d . . . . .
H50 H 0.188795 0.244458 0.123945 0.094 Uiso 1 1 calc R U . . .
C51 C 0.22158(14) 0.3069(2) 0.17485(19) 0.0535(13) Uani 1 1 d . . . . .
C52 C 0.25210(16) 0.4229(2) 0.1067(2) 0.0628(15) Uani 1 1 d . . . . .
H52 H 0.268425 0.439746 0.147652 0.075 Uiso 1 1 calc R U . . .
C53 C 0.21921(17) 0.4631(3) 0.0669(2) 0.086(2) Uani 1 1 d . . . . .
H53A H 0.203126 0.448346 0.025773 0.129 Uiso 1 1 calc R U . . .
H53B H 0.231433 0.496742 0.064444 0.129 Uiso 1 1 calc R U . . .
H53C H 0.202183 0.469802 0.085069 0.129 Uiso 1 1 calc R U . . .
C54 C 0.28022(17) 0.4119(2) 0.0803(2) 0.0736(17) Uani 1 1 d . . . . .
H54A H 0.301433 0.387489 0.107430 0.110 Uiso 1 1 calc R U . . .
H54B H 0.291981 0.445670 0.077017 0.110 Uiso 1 1 calc R U . . .
H54C H 0.265101 0.395688 0.039814 0.110 Uiso 1 1 calc R U . . .
C55 C 0.1709(3) 0.2614(4) 0.0086(3) 0.112(3) Uani 1 1 d . U . . .
H55 H 0.172740 0.281919 -0.024033 0.135 Uiso 1 1 calc R U . . .
C56 C 0.1286(3) 0.2647(5) -0.0091(5) 0.219(6) Uani 1 1 d . U . . .
H56A H 0.112564 0.249340 -0.049906 0.329 Uiso 1 1 calc R U . . .
H56B H 0.121150 0.302285 -0.009578 0.329 Uiso 1 1 calc R U . . .
H56C H 0.123746 0.244841 0.020234 0.329 Uiso 1 1 calc R U . . .
C57 C 0.1909(3) 0.2107(3) 0.0114(3) 0.160(4) Uani 1 1 d . U . . .
H57A H 0.190245 0.187429 0.042199 0.240 Uiso 1 1 calc R U . . .
H57B H 0.218685 0.217846 0.022329 0.240 Uiso 1 1 calc R U . . .
H57C H 0.177324 0.193136 -0.028534 0.240 Uiso 1 1 calc R U . . .
C58 C 0.22601(14) 0.2823(2) 0.2337(2) 0.0525(13) Uani 1 1 d . . . . .
H58 H 0.240373 0.309186 0.266826 0.063 Uiso 1 1 calc R U . . .
C59 C 0.18620(16) 0.2711(2) 0.2313(2) 0.0717(17) Uani 1 1 d . . . . .
H59A H 0.170242 0.303949 0.220119 0.108 Uiso 1 1 calc R U . . .
H59B H 0.191062 0.258968 0.271473 0.108 Uiso 1 1 calc R U . . .
H59C H 0.171805 0.243360 0.200887 0.108 Uiso 1 1 calc R U . . .
C60 C 0.25170(18) 0.2317(2) 0.2521(2) 0.0718(16) Uani 1 1 d . . . . .
H60A H 0.254827 0.218168 0.290815 0.108 Uiso 1 1 calc R U . . .
H60B H 0.277928 0.240142 0.256880 0.108 Uiso 1 1 calc R U . . .
H60C H 0.238762 0.204412 0.220391 0.108 Uiso 1 1 calc R U . . .
C61 C 0.23971(12) 0.47014(18) 0.21600(18) 0.0437(11) Uani 1 1 d . . . . .
C62 C 0.19913(14) 0.4693(2) 0.1996(2) 0.0561(13) Uani 1 1 d . . . . .
C63 C 0.17687(16) 0.5169(2) 0.1808(3) 0.0794(18) Uani 1 1 d . . . . .
H63 H 0.149147 0.515327 0.167299 0.095 Uiso 1 1 calc R U . . .
C64 C 0.19361(19) 0.5661(3) 0.1810(3) 0.091(2) Uani 1 1 d . . . . .
C65 C 0.23308(17) 0.5653(2) 0.1963(3) 0.0791(18) Uani 1 1 d . . . . .
H65 H 0.245082 0.598064 0.194742 0.095 Uiso 1 1 calc R U . . .
C66 C 0.25613(14) 0.5202(2) 0.2137(2) 0.0532(12) Uani 1 1 d . . . . .
C67 C 0.17721(13) 0.4183(2) 0.2007(2) 0.0563(13) Uani 1 1 d . . . . .
H67 H 0.197259 0.389038 0.219962 0.068 Uiso 1 1 calc R U . . .
C68 C 0.15591(16) 0.4266(3) 0.2389(3) 0.0761(17) Uani 1 1 d . . . . .
H68A H 0.175173 0.439384 0.279738 0.114 Uiso 1 1 calc R U . . .
H68B H 0.144469 0.392647 0.242295 0.114 Uiso 1 1 calc R U . . .
H68C H 0.134646 0.453135 0.218801 0.114 Uiso 1 1 calc R U . . .
C69 C 0.14648(16) 0.4008(3) 0.1345(3) 0.087(2) Uani 1 1 d . . . . .
H69A H 0.126388 0.428845 0.115043 0.130 Uiso 1 1 calc R U . . .
H69B H 0.133487 0.367538 0.135980 0.130 Uiso 1 1 calc R U . . .
H69C H 0.160251 0.394936 0.110934 0.130 Uiso 1 1 calc R U . . .
C70 C 0.1705(2) 0.6203(3) 0.1670(4) 0.115(3) Uani 1 1 d . U . . .
H70 H 0.187182 0.646301 0.199935 0.138 Uiso 1 1 calc R U . . .
C71 C 0.1307(3) 0.6159(3) 0.1641(5) 0.165(4) Uani 1 1 d . U . . .
H71A H 0.118139 0.651179 0.155958 0.248 Uiso 1 1 calc R U . . .
H71B H 0.134367 0.602325 0.203081 0.248 Uiso 1 1 calc R U . . .
H71C H 0.113753 0.591184 0.131286 0.248 Uiso 1 1 calc R U . . .
C72 C 0.1660(3) 0.6407(4) 0.1085(4) 0.170(4) Uani 1 1 d . U . . .
H72A H 0.148567 0.616599 0.075274 0.256 Uiso 1 1 calc R U . . .
H72B H 0.192131 0.642343 0.110887 0.256 Uiso 1 1 calc R U . . .
H72C H 0.154194 0.676504 0.100605 0.256 Uiso 1 1 calc R U . . .
C73 C 0.29967(14) 0.5276(2) 0.2307(2) 0.0560(13) Uani 1 1 d . . . . .
H73 H 0.312594 0.491572 0.240449 0.067 Uiso 1 1 calc R U . . .
C74 C 0.32186(17) 0.5626(2) 0.2862(3) 0.0707(16) Uani 1 1 d . . . . .
H74A H 0.310267 0.598535 0.277338 0.106 Uiso 1 1 calc R U . . .
H74B H 0.349938 0.564615 0.296829 0.106 Uiso 1 1 calc R U . . .
H74C H 0.319777 0.547283 0.320432 0.106 Uiso 1 1 calc R U . . .
C75 C 0.30436(17) 0.5513(2) 0.1783(3) 0.0749(17) Uani 1 1 d . . . . .
H75A H 0.290470 0.528610 0.142063 0.112 Uiso 1 1 calc R U . . .
H75B H 0.332686 0.553125 0.190327 0.112 Uiso 1 1 calc R U . . .
H75C H 0.292924 0.587355 0.168961 0.112 Uiso 1 1 calc R U . . .
Li Li 0.2393(3) 0.4367(3) 0.3902(4) 0.056(2) Uani 1 1 d . . . . .
O1 O 0.23165(11) 0.51177(14) 0.38050(16) 0.0688(10) Uani 1 1 d D . . . .
C76A C 0.2491(5) 0.5438(5) 0.3507(7) 0.094(3) Uani 0.512(14) 1 d D U P C 1
H76A H 0.231578 0.544895 0.305932 0.113 Uiso 0.512(14) 1 calc R U P C 1
H76B H 0.275662 0.530209 0.360176 0.113 Uiso 0.512(14) 1 calc R U P C 1
C77A C 0.2520(4) 0.5994(5) 0.3804(9) 0.107(3) Uani 0.512(14) 1 d D U P C 1
H77A H 0.257338 0.628774 0.358919 0.128 Uiso 0.512(14) 1 calc R U P C 1
H77B H 0.271711 0.600137 0.424432 0.128 Uiso 0.512(14) 1 calc R U P C 1
C76B C 0.2610(4) 0.5477(6) 0.3778(8) 0.096(3) Uani 0.488(14) 1 d D U P C 2
H76C H 0.273834 0.530365 0.356423 0.115 Uiso 0.488(14) 1 calc R U P C 2
H76D H 0.281811 0.558078 0.419296 0.115 Uiso 0.488(14) 1 calc R U P C 2
C77B C 0.2363(5) 0.5973(6) 0.3415(9) 0.103(3) Uani 0.488(14) 1 d D U P C 2
H77C H 0.252842 0.629967 0.351119 0.124 Uiso 0.488(14) 1 calc R U P C 2
H77D H 0.222083 0.591093 0.296915 0.124 Uiso 0.488(14) 1 calc R U P C 2
C78 C 0.2078(3) 0.5994(4) 0.3680(5) 0.165(3) Uani 1 1 d D U . . .
H78A H 0.204607 0.624203 0.395981 0.198 Uiso 1 1 calc R U . C 1
H78B H 0.189159 0.610018 0.325371 0.198 Uiso 1 1 calc R U . C 1
C79 C 0.2006(2) 0.5443(3) 0.3790(4) 0.111(2) Uani 1 1 d . U . . .
H79A H 0.200587 0.541741 0.418394 0.133 Uiso 1 1 calc R U . . .
H79B H 0.174328 0.532070 0.346147 0.133 Uiso 1 1 calc R U . . .
O2 O 0.20153(10) 0.40192(13) 0.40377(15) 0.0573(9) Uani 1 1 d . U . . .
C80 C 0.1882(2) 0.4172(3) 0.4453(3) 0.101(2) Uani 1 1 d . U . . .
H80A H 0.169153 0.447277 0.428451 0.122 Uiso 1 1 calc R U . . .
H80B H 0.211037 0.428598 0.484653 0.122 Uiso 1 1 calc R U . . .
C81 C 0.1688(2) 0.3699(3) 0.4541(3) 0.109(2) Uani 1 1 d . U . . .
H81A H 0.145597 0.380484 0.458607 0.130 Uiso 1 1 calc R U . . .
H81B H 0.187682 0.349629 0.490804 0.130 Uiso 1 1 calc R U . . .
C82 C 0.15600(19) 0.3374(3) 0.3981(3) 0.0908(19) Uani 1 1 d . U . . .
H82A H 0.129898 0.349496 0.364810 0.109 Uiso 1 1 calc R U . . .
H82B H 0.154322 0.298968 0.406150 0.109 Uiso 1 1 calc R U . . .
C83 C 0.18870(16) 0.3477(2) 0.3830(2) 0.0623(13) Uani 1 1 d . U . . .
H83A H 0.210890 0.322093 0.404612 0.075 Uiso 1 1 calc R U . . .
H83B H 0.178618 0.344527 0.338577 0.075 Uiso 1 1 calc R U . . .
C84 C 0.21372(15) 0.2291(2) 0.5247(2) 0.0577(13) Uani 1 1 d . . . . .
H84 H 0.191279 0.206220 0.511332 0.069 Uiso 1 1 calc R U . . .
C85 C 0.22607(16) 0.2573(2) 0.5768(3) 0.0653(15) Uani 1 1 d . . . . .
H85 H 0.212534 0.253962 0.599677 0.078 Uiso 1 1 calc R U . . .
C86 C 0.25881(17) 0.2913(2) 0.5967(2) 0.0665(15) Uani 1 1 d . . . . .
H86 H 0.267403 0.311369 0.633117 0.080 Uiso 1 1 calc R U . . .
C87 C 0.27886(15) 0.2960(2) 0.5639(2) 0.0574(13) Uani 1 1 d . . . . .
H87 H 0.301192 0.319200 0.578146 0.069 Uiso 1 1 calc R U . . .
C88 C 0.26673(13) 0.26734(18) 0.5105(2) 0.0459(11) Uani 1 1 d . . . . .
C1_2 C 0.1058(7) 0.5353(11) 0.4542(10) 0.138(11) Uiso 0.25 1 d D U P . .
H1_2 H 0.117772 0.559832 0.487241 0.165 Uiso 0.25 1 calc R U P . .
C2_2 C 0.0918(8) 0.4893(12) 0.4655(13) 0.176(15) Uiso 0.25 1 d D U P . .
H2_2 H 0.095195 0.479888 0.504367 0.211 Uiso 0.25 1 calc R U P . .
C3_2 C 0.0723(9) 0.4581(11) 0.4147(15) 0.25(2) Uiso 0.25 1 d D U P . .
H3_2 H 0.060542 0.425388 0.416952 0.303 Uiso 0.25 1 calc R U P . .
C4_2 C 0.0695(10) 0.4737(11) 0.3606(14) 0.201(17) Uiso 0.25 1 d D U P . .
H4_2 H 0.056570 0.450453 0.326537 0.242 Uiso 0.25 1 calc R U P . .
C4A_2 C 0.0843(9) 0.5209(10) 0.3528(10) 0.151(12) Uiso 0.25 1 d D U P . .
C5_2 C 0.0805(10) 0.5334(13) 0.2983(11) 0.169(14) Uiso 0.25 1 d D U P . .
H5_2 H 0.069382 0.509471 0.264605 0.202 Uiso 0.25 1 calc R U P . .
C6_2 C 0.0937(12) 0.5826(14) 0.2951(14) 0.234(19) Uiso 0.25 1 d D U P . .
H6_2 H 0.090726 0.594548 0.257184 0.281 Uiso 0.25 1 calc R U P . .
C7_2 C 0.1108(11) 0.6151(12) 0.3434(15) 0.200(17) Uiso 0.25 1 d D U P . .
H7_2 H 0.118001 0.650289 0.338455 0.240 Uiso 0.25 1 calc R U P . .
C8_2 C 0.1178(8) 0.5988(10) 0.3987(12) 0.133(11) Uiso 0.25 1 d D U P . .
H8_2 H 0.131672 0.621000 0.433597 0.159 Uiso 0.25 1 calc R U P . .
C8A_2 C 0.1048(8) 0.5502(9) 0.4031(9) 0.121(10) Uiso 0.25 1 d D U P . .

loop_
_atom_site_aniso_label
_atom_site_aniso_U_11
_atom_site_aniso_U_22
_atom_site_aniso_U_33
_atom_site_aniso_U_23
_atom_site_aniso_U_13
_atom_site_aniso_U_12
Ge2 0.0338(2) 0.0426(3) 0.0278(2) -0.00301(18) 0.0207(2) -0.00593(19)
Ge1A 0.0383(4) 0.0404(8) 0.0277(3) -0.0062(3) 0.0212(3) -0.0116(4)
Si1A 0.0376(6) 0.0410(13) 0.0322(5) -0.0050(5) 0.0246(4) -0.0070(7)
Ge1B 0.0376(6) 0.0410(13) 0.0322(5) -0.0050(5) 0.0246(4) -0.0070(7)
Si1B 0.0383(4) 0.0404(8) 0.0277(3) -0.0062(3) 0.0212(3) -0.0116(4)
Si3 0.0391(6) 0.0416(7) 0.0290(6) -0.0072(5) 0.0243(5) -0.0115(5)
Si4 0.0387(7) 0.0444(7) 0.0266(6) -0.0029(5) 0.0189(5) -0.0115(5)
Si2 0.0301(6) 0.0517(7) 0.0283(6) -0.0013(5) 0.0188(5) -0.0063(5)
C1 0.043(2) 0.052(3) 0.028(2) -0.0041(19) 0.024(2) -0.007(2)
C2 0.061(3) 0.053(3) 0.046(3) -0.012(2) 0.040(2) -0.011(2)
C3 0.085(4) 0.064(3) 0.057(3) -0.018(3) 0.056(3) -0.012(3)
C4 0.068(3) 0.082(4) 0.058(3) -0.006(3) 0.052(3) -0.005(3)
C5 0.053(3) 0.072(3) 0.042(3) -0.007(2) 0.036(2) -0.013(2)
C6 0.041(2) 0.063(3) 0.034(2) 0.000(2) 0.024(2) -0.009(2)
C7 0.089(4) 0.051(3) 0.070(3) -0.026(3) 0.064(3) -0.024(3)
C8 0.109(5) 0.053(3) 0.091(4) -0.010(3) 0.076(4) -0.012(3)
C9 0.116(5) 0.073(4) 0.079(4) -0.042(3) 0.069(4) -0.045(4)
C10 0.076(4) 0.111(5) 0.095(4) -0.016(4) 0.070(4) -0.002(3)
C11 0.215(8) 0.155(7) 0.229(9) 0.005(6) 0.211(8) 0.000(6)
C12 0.159(7) 0.185(8) 0.234(10) 0.051(8) 0.152(8) 0.037(6)
C13 0.044(3) 0.056(3) 0.039(2) -0.009(2) 0.027(2) -0.020(2)
C14 0.055(3) 0.084(4) 0.044(3) -0.013(3) 0.027(3) -0.023(3)
C15 0.075(3) 0.065(3) 0.057(3) -0.008(3) 0.043(3) -0.029(3)
C16 0.027(2) 0.081(3) 0.037(2) 0.012(2) 0.020(2) -0.004(2)
C17 0.036(3) 0.094(4) 0.054(3) 0.023(3) 0.029(2) 0.004(3)
C18 0.050(3) 0.130(5) 0.079(4) 0.035(4) 0.047(3) 0.017(3)
C19 0.038(3) 0.152(6) 0.074(4) 0.030(4) 0.033(3) -0.001(3)
C20 0.037(3) 0.135(6) 0.050(3) 0.011(3) 0.014(3) -0.028(3)
C21 0.037(3) 0.095(4) 0.041(3) 0.011(3) 0.022(2) -0.017(3)
C22 0.047(3) 0.073(4) 0.066(3) 0.008(3) 0.040(3) 0.010(3)
C23 0.068(3) 0.096(4) 0.083(4) 0.014(3) 0.060(3) 0.018(3)
C24 0.107(5) 0.102(5) 0.104(5) 0.014(4) 0.081(4) 0.015(4)
C25A 0.049(4) 0.117(6) 0.093(5) 0.011(5) 0.037(4) 0.005(5)
C26A 0.057(4) 0.126(6) 0.098(5) 0.023(5) 0.038(4) 0.003(5)
C27A 0.047(4) 0.130(6) 0.100(6) 0.024(5) 0.043(4) 0.001(5)
C25B 0.052(4) 0.115(5) 0.094(5) 0.012(4) 0.035(4) 0.004(4)
C26B 0.060(5) 0.111(7) 0.093(6) 0.011(6) 0.028(5) 0.002(6)
C27B 0.066(5) 0.129(6) 0.118(6) -0.001(5) 0.029(5) 0.003(5)
C28 0.043(3) 0.099(4) 0.034(3) -0.005(3) 0.015(2) -0.035(3)
C29 0.074(4) 0.109(5) 0.051(3) -0.007(3) 0.032(3) -0.044(3)
C30 0.068(4) 0.136(6) 0.037(3) -0.010(3) 0.021(3) -0.049(4)
C31 0.027(2) 0.054(3) 0.027(2) 0.0002(19) 0.0159(18) -0.0069(19)
C32 0.034(2) 0.062(3) 0.038(2) 0.000(2) 0.024(2) -0.006(2)
C33 0.044(3) 0.066(3) 0.045(3) 0.015(2) 0.027(2) 0.004(2)
C34 0.042(3) 0.076(4) 0.033(2) 0.003(2) 0.023(2) -0.008(2)
C35 0.040(2) 0.064(3) 0.030(2) -0.004(2) 0.023(2) -0.008(2)
C36 0.033(2) 0.053(3) 0.025(2) -0.0047(19) 0.0169(18) -0.012(2)
C37 0.048(3) 0.063(3) 0.053(3) 0.015(2) 0.036(2) 0.007(2)
C38 0.053(3) 0.092(4) 0.067(3) 0.023(3) 0.037(3) 0.018(3)
C39 0.071(4) 0.070(4) 0.078(4) 0.006(3) 0.053(3) 0.007(3)
C40 0.054(3) 0.086(4) 0.032(2) 0.007(2) 0.024(2) 0.006(3)
C41 0.060(3) 0.117(5) 0.036(3) 0.003(3) 0.014(3) -0.009(3)
C42 0.092(4) 0.135(6) 0.044(3) 0.015(3) 0.036(3) -0.033(4)
C43 0.049(3) 0.057(3) 0.028(2) -0.004(2) 0.024(2) -0.005(2)
C44 0.078(4) 0.059(3) 0.061(3) -0.009(3) 0.042(3) -0.013(3)
C45 0.053(3) 0.055(3) 0.038(2) -0.003(2) 0.024(2) 0.005(2)
C46 0.049(3) 0.066(3) 0.026(2) -0.010(2) 0.019(2) -0.021(2)
C47 0.062(3) 0.085(4) 0.032(2) -0.006(2) 0.024(2) -0.024(3)
C48 0.087(4) 0.105(5) 0.033(3) -0.020(3) 0.028(3) -0.045(4)
C49 0.103(5) 0.125(6) 0.038(3) -0.038(3) 0.036(3) -0.059(4)
C50 0.095(4) 0.093(5) 0.054(3) -0.034(3) 0.041(3) -0.062(4)
C51 0.061(3) 0.067(3) 0.036(2) -0.018(2) 0.026(2) -0.030(3)
C52 0.077(4) 0.083(4) 0.031(2) -0.001(2) 0.029(3) -0.030(3)
C53 0.080(4) 0.113(5) 0.053(3) 0.032(3) 0.024(3) -0.005(4)
C54 0.093(4) 0.090(4) 0.052(3) -0.003(3) 0.046(3) -0.025(3)
C55 0.132(6) 0.130(6) 0.064(4) -0.031(4) 0.039(4) -0.056(5)
C56 0.161(9) 0.238(11) 0.184(10) -0.122(9) 0.027(8) -0.047(8)
C57 0.228(10) 0.117(7) 0.084(5) -0.054(5) 0.036(6) -0.009(7)
C58 0.067(3) 0.058(3) 0.042(3) -0.018(2) 0.033(2) -0.035(3)
C59 0.078(4) 0.091(4) 0.058(3) -0.016(3) 0.042(3) -0.045(3)
C60 0.104(4) 0.063(4) 0.073(4) -0.019(3) 0.063(4) -0.026(3)
C61 0.042(3) 0.054(3) 0.038(2) 0.008(2) 0.022(2) -0.003(2)
C62 0.051(3) 0.068(4) 0.054(3) 0.011(3) 0.029(3) -0.002(3)
C63 0.052(3) 0.081(4) 0.107(5) 0.046(4) 0.040(3) 0.021(3)
C64 0.087(5) 0.069(4) 0.130(6) 0.055(4) 0.064(4) 0.028(4)
C65 0.075(4) 0.069(4) 0.109(5) 0.037(4) 0.058(4) 0.008(3)
C66 0.059(3) 0.051(3) 0.062(3) 0.017(2) 0.039(3) 0.004(2)
C67 0.040(3) 0.079(4) 0.049(3) 0.013(3) 0.021(2) -0.007(2)
C68 0.061(3) 0.099(5) 0.078(4) 0.023(3) 0.041(3) 0.000(3)
C69 0.059(4) 0.120(6) 0.064(4) 0.006(4) 0.016(3) -0.025(4)
C70 0.118(5) 0.104(5) 0.142(6) 0.034(4) 0.078(5) 0.017(4)
C71 0.134(7) 0.121(7) 0.259(11) 0.022(7) 0.111(7) 0.044(6)
C72 0.145(8) 0.164(9) 0.178(9) 0.072(7) 0.060(7) 0.045(7)
C73 0.064(3) 0.050(3) 0.070(3) 0.013(3) 0.045(3) -0.007(2)
C74 0.084(4) 0.054(3) 0.086(4) -0.006(3) 0.051(3) -0.018(3)
C75 0.086(4) 0.070(4) 0.091(4) 0.023(3) 0.061(4) -0.008(3)
Li 0.072(5) 0.053(5) 0.068(5) -0.001(4) 0.053(5) 0.002(4)
O1 0.093(3) 0.052(2) 0.081(2) 0.0114(18) 0.058(2) 0.0105(19)
C76A 0.120(5) 0.077(4) 0.100(6) 0.015(4) 0.065(4) -0.008(4)
C77A 0.131(5) 0.079(4) 0.104(6) 0.013(4) 0.054(4) -0.008(4)
C76B 0.121(5) 0.078(4) 0.100(6) 0.016(4) 0.063(4) -0.008(3)
C77B 0.129(5) 0.077(4) 0.102(6) 0.015(4) 0.055(4) -0.008(4)
C78 0.198(7) 0.099(5) 0.222(8) 0.025(5) 0.122(6) 0.036(5)
C79 0.138(5) 0.080(4) 0.145(6) 0.015(4) 0.094(5) 0.032(4)
O2 0.068(2) 0.058(2) 0.067(2) -0.0109(16) 0.0496(19) -0.0088(17)
C80 0.115(5) 0.112(5) 0.129(5) -0.035(4) 0.100(4) -0.031(4)
C81 0.137(5) 0.114(5) 0.129(5) -0.017(4) 0.107(4) -0.019(4)
C82 0.093(4) 0.091(4) 0.111(4) -0.008(3) 0.067(4) -0.018(3)
C83 0.079(3) 0.055(3) 0.063(3) 0.006(2) 0.042(3) -0.001(3)
C84 0.058(3) 0.053(3) 0.074(4) 0.014(3) 0.042(3) -0.011(2)
C85 0.079(4) 0.067(4) 0.074(4) 0.004(3) 0.057(3) -0.011(3)
C86 0.092(4) 0.055(3) 0.063(3) 0.002(3) 0.046(3) -0.010(3)
C87 0.059(3) 0.048(3) 0.066(3) 0.012(3) 0.032(3) -0.009(2)
C88 0.047(3) 0.045(3) 0.050(3) 0.012(2) 0.027(2) -0.004(2)

loop_
_atom_type_symbol
_atom_type_description
_atom_type_scat_dispersion_real
_atom_type_scat_dispersion_imag
_atom_type_scat_source
C C 0.0033 0.0016 'International Tables Vol C Tables 4.2.6.8 and 6.1.1.4'
H H 0.0000 0.0000 'International Tables Vol C Tables 4.2.6.8 and 6.1.1.4'
Li Li -0.0003 0.0001 'International Tables Vol C Tables 4.2.6.8 and 6.1.1.4'
O O 0.0106 0.0060 'International Tables Vol C Tables 4.2.6.8 and 6.1.1.4'
Si Si 0.0817 0.0704 'International Tables Vol C Tables 4.2.6.8 and 6.1.1.4'
Ge Ge 0.1547 1.8001 'International Tables Vol C Tables 4.2.6.8 and 6.1.1.4'

loop_
_geom_angle_atom_site_label_1
_geom_angle_atom_site_label_2
_geom_angle_atom_site_label_3
_geom_angle
_geom_angle_site_symmetry_1
_geom_angle_site_symmetry_3
Si1A Ge2 Si4 85.55(16) . .
Si1B Ge2 Si4 83.37(16) . .
Si1B Ge2 Ge1B 64.9(2) . .
Si4 Ge2 Ge1B 85.67(10) . .
Si1A Ge2 Ge1A 64.6(2) . .
Si4 Ge2 Ge1A 83.09(4) . .
Si1A Ge2 Li 151.2(2) . .
Si1B Ge2 Li 115.8(3) . .
Si4 Ge2 Li 123.21(19) . .
Ge1B Ge2 Li 151.1(2) . .
Ge1A Ge2 Li 113.1(2) . .
Si3 Ge1A Si2 95.19(9) . .
Si3 Ge1A Ge2 80.18(6) . .
Si2 Ge1A Ge2 93.44(6) . .
Si3 Ge1A Si1A 54.58(16) . .
Si2 Ge1A Si1A 54.25(15) . .
Ge2 Ge1A Si1A 55.41(19) . .
Si2 Si1A Si3 100.4(4) . .
Si2 Si1A Ge2 99.6(3) . .
Si3 Si1A Ge2 84.4(2) . .
Si2 Si1A Ge1A 58.2(2) . .
Si3 Si1A Ge1A 57.4(2) . .
Ge2 Si1A Ge1A 59.94(18) . .
Si3 Ge1B Si2 94.8(2) . .
Si3 Ge1B Ge2 81.20(15) . .
Si2 Ge1B Ge2 94.89(17) . .
Si3 Ge1B Si1B 54.5(2) . .
Si2 Ge1B Si1B 54.4(2) . .
Ge2 Ge1B Si1B 56.8(2) . .
Si3 Si1B Si2 100.6(5) . .
Si3 Si1B Ge2 84.0(3) . .
Si2 Si1B Ge2 99.0(3) . .
Si3 Si1B Ge1B 58.0(3) . .
Si2 Si1B Ge1B 58.5(3) . .
Ge2 Si1B Ge1B 58.3(2) . .
C1 Si3 Si1B 137.7(3) . .
C1 Si3 Si4 127.81(13) . .
Si1B Si3 Si4 88.4(2) . .
C1 Si3 Si1A 127.0(2) . .
Si4 Si3 Si1A 90.1(2) . .
C1 Si3 Ge1A 135.85(14) . .
Si4 Si3 Ge1A 88.32(6) . .
Si1A Si3 Ge1A 67.97(18) . .
C1 Si3 Ge1B 125.24(18) . .
Si1B Si3 Ge1B 67.5(2) . .
Si4 Si3 Ge1B 89.47(13) . .
C46 Si4 C61 104.0(2) . .
C46 Si4 Si3 110.25(15) . .
C61 Si4 Si3 127.40(14) . .
C46 Si4 Ge2 127.96(14) . .
C61 Si4 Ge2 105.14(13) . .
Si3 Si4 Ge2 83.85(4) . .
C16 Si2 C31 104.65(17) . .
C16 Si2 Si1B 119.8(3) . .
C31 Si2 Si1B 122.9(3) . .
C16 Si2 Si1A 126.2(3) . .
C31 Si2 Si1A 116.0(3) . .
C16 Si2 Ge1A 117.86(15) . .
C31 Si2 Ge1A 122.20(14) . .
Si1A Si2 Ge1A 67.58(18) . .
C16 Si2 Ge1B 125.6(2) . .
C31 Si2 Ge1B 114.32(18) . .
Si1B Si2 Ge1B 67.1(2) . .
C2 C1 C6 118.6(4) . .
C2 C1 Si3 119.0(3) . .
C6 C1 Si3 122.3(3) . .
C3 C2 C1 119.5(4) . .
C3 C2 C7 117.0(4) . .
C1 C2 C7 123.4(4) . .
C4 C3 C2 121.7(4) . .
C4 C3 H3 119.2 . .
C2 C3 H3 119.2 . .
C5 C4 C3 118.6(4) . .
C5 C4 C10 121.3(5) . .
C3 C4 C10 120.0(5) . .
C4 C5 C6 122.1(4) . .
C4 C5 H5 118.9 . .
C6 C5 H5 118.9 . .
C5 C6 C1 119.5(4) . .
C5 C6 C13 118.9(4) . .
C1 C6 C13 121.5(3) . .
C8 C7 C2 111.7(4) . .
C8 C7 C9 110.6(4) . .
C2 C7 C9 113.5(4) . .
C8 C7 H7 106.9 . .
C2 C7 H7 106.9 . .
C9 C7 H7 106.9 . .
C7 C8 H8A 109.5 . .
C7 C8 H8B 109.5 . .
H8A C8 H8B 109.5 . .
C7 C8 H8C 109.5 . .
H8A C8 H8C 109.5 . .
H8B C8 H8C 109.5 . .
C7 C9 H9A 109.5 . .
C7 C9 H9B 109.5 . .
H9A C9 H9B 109.5 . .
C7 C9 H9C 109.5 . .
H9A C9 H9C 109.5 . .
H9B C9 H9C 109.5 . .
C11 C10 C12 114.1(6) . .
C11 C10 C4 117.6(6) . .
C12 C10 C4 107.5(6) . .
C11 C10 H10 105.6 . .
C12 C10 H10 105.6 . .
C4 C10 H10 105.6 . .
C10 C11 H11A 109.5 . .
C10 C11 H11B 109.5 . .
H11A C11 H11B 109.5 . .
C10 C11 H11C 109.5 . .
H11A C11 H11C 109.5 . .
H11B C11 H11C 109.5 . .
C10 C12 H12A 109.5 . .
C10 C12 H12B 109.5 . .
H12A C12 H12B 109.5 . .
C10 C12 H12C 109.5 . .
H12A C12 H12C 109.5 . .
H12B C12 H12C 109.5 . .
C6 C13 C15 113.5(3) . .
C6 C13 C14 110.8(4) . .
C15 C13 C14 110.8(4) . .
C6 C13 H13 107.2 . .
C15 C13 H13 107.2 . .
C14 C13 H13 107.2 . .
C13 C14 H14A 109.5 . .
C13 C14 H14B 109.5 . .
H14A C14 H14B 109.5 . .
C13 C14 H14C 109.5 . .
H14A C14 H14C 109.5 . .
H14B C14 H14C 109.5 . .
C13 C15 H15A 109.5 . .
C13 C15 H15B 109.5 . .
H15A C15 H15B 109.5 . .
C13 C15 H15C 109.5 . .
H15A C15 H15C 109.5 . .
H15B C15 H15C 109.5 . .
C21 C16 C17 117.8(4) . .
C21 C16 Si2 116.8(4) . .
C17 C16 Si2 125.2(4) . .
C18 C17 C16 119.7(5) . .
C18 C17 C22 115.2(5) . .
C16 C17 C22 125.1(4) . .
C19 C18 C17 121.5(6) . .
C19 C18 H18 119.2 . .
C17 C18 H18 119.2 . .
C20 C19 C18 117.6(5) . .
C20 C19 C25A 110.8(10) . .
C18 C19 C25A 131.5(10) . .
C20 C19 C25B 138.8(8) . .
C18 C19 C25B 102.9(8) . .
C19 C20 C21 123.1(6) . .
C19 C20 H20 118.5 . .
C21 C20 H20 118.5 . .
C20 C21 C16 120.0(5) . .
C20 C21 C28 117.9(5) . .
C16 C21 C28 122.1(4) . .
C24 C22 C17 111.8(5) . .
C24 C22 C23 108.9(5) . .
C17 C22 C23 111.5(4) . .
C24 C22 H22 108.2 . .
C17 C22 H22 108.2 . .
C23 C22 H22 108.2 . .
C22 C23 H23A 109.5 . .
C22 C23 H23B 109.5 . .
H23A C23 H23B 109.5 . .
C22 C23 H23C 109.5 . .
H23A C23 H23C 109.5 . .
H23B C23 H23C 109.5 . .
C22 C24 H24A 109.5 . .
C22 C24 H24B 109.5 . .
H24A C24 H24B 109.5 . .
C22 C24 H24C 109.5 . .
H24A C24 H24C 109.5 . .
H24B C24 H24C 109.5 . .
C27A C25A C26A 117.6(13) . .
C27A C25A C19 120.3(13) . .
C26A C25A C19 109.4(13) . .
C27A C25A H25A 102.0 . .
C26A C25A H25A 102.0 . .
C19 C25A H25A 102.0 . .
C25A C26A H26A 109.5 . .
C25A C26A H26B 109.5 . .
H26A C26A H26B 109.5 . .
C25A C26A H26C 109.5 . .
H26A C26A H26C 109.5 . .
H26B C26A H26C 109.5 . .
C25A C27A H27A 109.5 . .
C25A C27A H27B 109.5 . .
H27A C27A H27B 109.5 . .
C25A C27A H27C 109.5 . .
H27A C27A H27C 109.5 . .
H27B C27A H27C 109.5 . .
C27B C25B C26B 114.2(12) . .
C27B C25B C19 98.1(12) . .
C26B C25B C19 116.1(10) . .
C27B C25B H25B 109.3 . .
C26B C25B H25B 109.3 . .
C19 C25B H25B 109.3 . .
C25B C26B H26D 109.5 . .
C25B C26B H26E 109.5 . .
H26D C26B H26E 109.5 . .
C25B C26B H26F 109.5 . .
H26D C26B H26F 109.5 . .
H26E C26B H26F 109.5 . .
C25B C27B H27D 109.5 . .
C25B C27B H27E 109.5 . .
H27D C27B H27E 109.5 . .
C25B C27B H27F 109.5 . .
H27D C27B H27F 109.5 . .
H27E C27B H27F 109.5 . .
C21 C28 C29 110.9(4) . .
C21 C28 C30 113.1(5) . .
C29 C28 C30 111.0(4) . .
C21 C28 H28 107.2 . .
C29 C28 H28 107.2 . .
C30 C28 H28 107.2 . .
C28 C29 H29A 109.5 . .
C28 C29 H29B 109.5 . .
H29A C29 H29B 109.5 . .
C28 C29 H29C 109.5 . .
H29A C29 H29C 109.5 . .
H29B C29 H29C 109.5 . .
C28 C30 H30A 109.5 . .
C28 C30 H30B 109.5 . .
H30A C30 H30B 109.5 . .
C28 C30 H30C 109.5 . .
H30A C30 H30C 109.5 . .
H30B C30 H30C 109.5 . .
C32 C31 C36 117.2(3) . .
C32 C31 Si2 117.5(3) . .
C36 C31 Si2 125.0(3) . .
C33 C32 C31 121.5(4) . .
C33 C32 C37 115.1(4) . .
C31 C32 C37 123.4(4) . .
C32 C33 C34 121.1(4) . .
C32 C33 H33 119.4 . .
C34 C33 H33 119.4 . .
C35 C34 C33 117.5(4) . .
C35 C34 C40 121.4(4) . .
C33 C34 C40 121.1(4) . .
C34 C35 C36 122.6(4) . .
C34 C35 H35 118.7 . .
C36 C35 H35 118.7 . .
C35 C36 C31 120.0(4) . .
C35 C36 C43 115.1(4) . .
C31 C36 C43 125.0(3) . .
C39 C37 C32 112.0(4) . .
C39 C37 C38 110.5(4) . .
C32 C37 C38 112.5(4) . .
C39 C37 H37 107.2 . .
C32 C37 H37 107.2 . .
C38 C37 H37 107.2 . .
C37 C38 H38A 109.5 . .
C37 C38 H38B 109.5 . .
H38A C38 H38B 109.5 . .
C37 C38 H38C 109.5 . .
H38A C38 H38C 109.5 . .
H38B C38 H38C 109.5 . .
C37 C39 H39A 109.5 . .
C37 C39 H39B 109.5 . .
H39A C39 H39B 109.5 . .
C37 C39 H39C 109.5 . .
H39A C39 H39C 109.5 . .
H39B C39 H39C 109.5 . .
C41 C40 C34 110.4(4) . .
C41 C40 C42 111.9(4) . .
C34 C40 C42 111.8(4) . .
C41 C40 H40 107.5 . .
C34 C40 H40 107.5 . .
C42 C40 H40 107.5 . .
C40 C41 H41A 109.5 . .
C40 C41 H41B 109.5 . .
H41A C41 H41B 109.5 . .
C40 C41 H41C 109.5 . .
H41A C41 H41C 109.5 . .
H41B C41 H41C 109.5 . .
C40 C42 H42A 109.5 . .
C40 C42 H42B 109.5 . .
H42A C42 H42B 109.5 . .
C40 C42 H42C 109.5 . .
H42A C42 H42C 109.5 . .
H42B C42 H42C 109.5 . .
C36 C43 C44 114.7(4) . .
C36 C43 C45 110.6(3) . .
C44 C43 C45 109.3(4) . .
C36 C43 H43 107.3 . .
C44 C43 H43 107.3 . .
C45 C43 H43 107.3 . .
C43 C44 H44A 109.5 . .
C43 C44 H44B 109.5 . .
H44A C44 H44B 109.5 . .
C43 C44 H44C 109.5 . .
H44A C44 H44C 109.5 . .
H44B C44 H44C 109.5 . .
C43 C45 H45A 109.5 . .
C43 C45 H45B 109.5 . .
H45A C45 H45B 109.5 . .
C43 C45 H45C 109.5 . .
H45A C45 H45C 109.5 . .
H45B C45 H45C 109.5 . .
C51 C46 C47 117.7(4) . .
C51 C46 Si4 124.5(3) . .
C47 C46 Si4 117.8(3) . .
C48 C47 C46 119.7(5) . .
C48 C47 C52 116.0(4) . .
C46 C47 C52 124.3(4) . .
C49 C48 C47 122.4(5) . .
C49 C48 H48 118.8 . .
C47 C48 H48 118.8 . .
C48 C49 C50 118.3(5) . .
C48 C49 C55 121.7(5) . .
C50 C49 C55 120.0(6) . .
C51 C50 C49 122.0(5) . .
C51 C50 H50 119.0 . .
C49 C50 H50 119.0 . .
C50 C51 C46 119.9(4) . .
C50 C51 C58 116.7(4) . .
C46 C51 C58 123.4(4) . .
C47 C52 C53 111.5(4) . .
C47 C52 C54 112.1(5) . .
C53 C52 C54 111.3(4) . .
C47 C52 H52 107.2 . .
C53 C52 H52 107.2 . .
C54 C52 H52 107.2 . .
C52 C53 H53A 109.5 . .
C52 C53 H53B 109.5 . .
H53A C53 H53B 109.5 . .
C52 C53 H53C 109.5 . .
H53A C53 H53C 109.5 . .
H53B C53 H53C 109.5 . .
C52 C54 H54A 109.5 . .
C52 C54 H54B 109.5 . .
H54A C54 H54B 109.5 . .
C52 C54 H54C 109.5 . .
H54A C54 H54C 109.5 . .
H54B C54 H54C 109.5 . .
C56 C55 C57 123.0(8) . .
C56 C55 C49 108.9(7) . .
C57 C55 C49 111.8(7) . .
C56 C55 H55 103.6 . .
C57 C55 H55 103.6 . .
C49 C55 H55 103.6 . .
C55 C56 H56A 109.5 . .
C55 C56 H56B 109.5 . .
H56A C56 H56B 109.5 . .
C55 C56 H56C 109.5 . .
H56A C56 H56C 109.5 . .
H56B C56 H56C 109.5 . .
C55 C57 H57A 109.5 . .
C55 C57 H57B 109.5 . .
H57A C57 H57B 109.5 . .
C55 C57 H57C 109.5 . .
H57A C57 H57C 109.5 . .
H57B C57 H57C 109.5 . .
C51 C58 C59 113.5(4) . .
C51 C58 C60 111.9(4) . .
C59 C58 C60 110.3(4) . .
C51 C58 H58 106.9 . .
C59 C58 H58 106.9 . .
C60 C58 H58 106.9 . .
C58 C59 H59A 109.5 . .
C58 C59 H59B 109.5 . .
H59A C59 H59B 109.5 . .
C58 C59 H59C 109.5 . .
H59A C59 H59C 109.5 . .
H59B C59 H59C 109.5 . .
C58 C60 H60A 109.5 . .
C58 C60 H60B 109.5 . .
H60A C60 H60B 109.5 . .
C58 C60 H60C 109.5 . .
H60A C60 H60C 109.5 . .
H60B C60 H60C 109.5 . .
C62 C61 C66 117.1(4) . .
C62 C61 Si4 116.1(3) . .
C66 C61 Si4 126.8(3) . .
C61 C62 C63 119.4(5) . .
C61 C62 C67 123.3(4) . .
C63 C62 C67 117.3(4) . .
C64 C63 C62 123.0(5) . .
C64 C63 H63 118.5 . .
C62 C63 H63 118.5 . .
C65 C64 C63 115.9(5) . .
C65 C64 C70 120.3(6) . .
C63 C64 C70 123.8(6) . .
C66 C65 C64 123.8(5) . .
C66 C65 H65 118.1 . .
C64 C65 H65 118.1 . .
C65 C66 C61 120.6(4) . .
C65 C66 C73 116.2(5) . .
C61 C66 C73 123.2(4) . .
C62 C67 C68 111.1(5) . .
C62 C67 C69 110.6(4) . .
C68 C67 C69 110.0(4) . .
C62 C67 H67 108.4 . .
C68 C67 H67 108.4 . .
C69 C67 H67 108.4 . .
C67 C68 H68A 109.5 . .
C67 C68 H68B 109.5 . .
H68A C68 H68B 109.5 . .
C67 C68 H68C 109.5 . .
H68A C68 H68C 109.5 . .
H68B C68 H68C 109.5 . .
C67 C69 H69A 109.5 . .
C67 C69 H69B 109.5 . .
H69A C69 H69B 109.5 . .
C67 C69 H69C 109.5 . .
H69A C69 H69C 109.5 . .
H69B C69 H69C 109.5 . .
C72 C70 C71 110.7(8) . .
C72 C70 C64 107.4(7) . .
C71 C70 C64 113.6(7) . .
C72 C70 H70 108.3 . .
C71 C70 H70 108.3 . .
C64 C70 H70 108.3 . .
C70 C71 H71A 109.5 . .
C70 C71 H71B 109.5 . .
H71A C71 H71B 109.5 . .
C70 C71 H71C 109.5 . .
H71A C71 H71C 109.5 . .
H71B C71 H71C 109.5 . .
C70 C72 H72A 109.5 . .
C70 C72 H72B 109.5 . .
H72A C72 H72B 109.5 . .
C70 C72 H72C 109.5 . .
H72A C72 H72C 109.5 . .
H72B C72 H72C 109.5 . .
C74 C73 C66 112.2(4) . .
C74 C73 C75 108.6(4) . .
C66 C73 C75 112.4(4) . .
C74 C73 H73 107.8 . .
C66 C73 H73 107.8 . .
C75 C73 H73 107.8 . .
C73 C74 H74A 109.5 . .
C73 C74 H74B 109.5 . .
H74A C74 H74B 109.5 . .
C73 C74 H74C 109.5 . .
H74A C74 H74C 109.5 . .
H74B C74 H74C 109.5 . .
C73 C75 H75A 109.5 . .
C73 C75 H75B 109.5 . .
H75A C75 H75B 109.5 . .
C73 C75 H75C 109.5 . .
H75A C75 H75C 109.5 . .
H75B C75 H75C 109.5 . .
O2 Li O1 113.5(4) . .
O2 Li Ge2 123.6(4) . .
O1 Li Ge2 118.9(4) . .
C79 O1 C76A 105.2(8) . .
C79 O1 C76B 107.6(7) . .
C79 O1 Li 129.8(5) . .
C76A O1 Li 121.7(6) . .
C76B O1 Li 122.4(7) . .
O1 C76A C77A 100.8(9) . .
O1 C76A H76A 111.6 . .
C77A C76A H76A 111.6 . .
O1 C76A H76B 111.6 . .
C77A C76A H76B 111.6 . .
H76A C76A H76B 109.4 . .
C76A C77A C78 95.0(10) . .
C76A C77A H77A 112.7 . .
C78 C77A H77A 112.7 . .
C76A C77A H77B 112.7 . .
C78 C77A H77B 112.7 . .
H77A C77A H77B 110.2 . .
O1 C76B C77B 104.5(9) . .
O1 C76B H76C 110.8 . .
C77B C76B H76C 110.8 . .
O1 C76B H76D 110.8 . .
C77B C76B H76D 110.8 . .
H76C C76B H76D 108.9 . .
C78 C77B C76B 97.7(10) . .
C78 C77B H77C 112.2 . .
C76B C77B H77C 112.2 . .
C78 C77B H77D 112.2 . .
C76B C77B H77D 112.2 . .
H77C C77B H77D 109.8 . .
C79 C78 C77B 107.1(8) . .
C79 C78 C77A 104.6(8) . .
C79 C78 H78A 110.8 . .
C77A C78 H78A 110.8 . .
C79 C78 H78B 110.8 . .
C77A C78 H78B 110.8 . .
H78A C78 H78B 108.9 . .
O1 C79 C78 107.8(6) . .
O1 C79 H79A 110.1 . .
C78 C79 H79A 110.1 . .
O1 C79 H79B 110.1 . .
C78 C79 H79B 110.1 . .
H79A C79 H79B 108.5 . .
C80 O2 C83 109.5(4) . .
C80 O2 Li 127.0(4) . .
C83 O2 Li 122.0(4) . .
O2 C80 C81 106.6(5) . .
O2 C80 H80A 110.4 . .
C81 C80 H80A 110.4 . .
O2 C80 H80B 110.4 . .
C81 C80 H80B 110.4 . .
H80A C80 H80B 108.6 . .
C80 C81 C82 104.8(5) . .
C80 C81 H81A 110.8 . .
C82 C81 H81A 110.8 . .
C80 C81 H81B 110.8 . .
C82 C81 H81B 110.8 . .
H81A C81 H81B 108.9 . .
C81 C82 C83 102.4(5) . .
C81 C82 H82A 111.3 . .
C83 C82 H82A 111.3 . .
C81 C82 H82B 111.3 . .
C83 C82 H82B 111.3 . .
H82A C82 H82B 109.2 . .
O2 C83 C82 104.5(4) . .
O2 C83 H83A 110.9 . .
C82 C83 H83A 110.9 . .
O2 C83 H83B 110.9 . .
C82 C83 H83B 110.9 . .
H83A C83 H83B 108.9 . .
C85 C84 C88 121.9(5) . 7_556
C85 C84 H84 119.1 . .
C88 C84 H84 119.1 7_556 .
C84 C85 C86 119.6(5) . .
C84 C85 H85 120.2 . .
C86 C85 H85 120.2 . .
C87 C86 C85 120.6(5) . .
C87 C86 H86 119.7 . .
C85 C86 H86 119.7 . .
C86 C87 C88 120.7(5) . .
C86 C87 H87 119.6 . .
C88 C87 H87 119.6 . .
C87 C88 C84 122.8(4) . 7_556
C87 C88 C88 119.3(5) . 7_556
C84 C88 C88 118.0(5) 7_556 7_556
C8A_2 C1_2 C2_2 128.1(17) . .
C8A_2 C1_2 H1_2 115.9 . .
C2_2 C1_2 H1_2 116.0 . .
C1_2 C2_2 C3_2 112.5(16) . .
C1_2 C2_2 H2_2 123.7 . .
C3_2 C2_2 H2_2 123.8 . .
C2_2 C3_2 C4_2 120.4(17) . .
C2_2 C3_2 H3_2 119.8 . .
C4_2 C3_2 H3_2 119.8 . .
C4A_2 C4_2 C3_2 123.6(17) . .
C4A_2 C4_2 H4_2 118.2 . .
C3_2 C4_2 H4_2 118.2 . .
C8A_2 C4A_2 C5_2 123.9(15) . .
C8A_2 C4A_2 C4_2 115.7(14) . .
C5_2 C4A_2 C4_2 120.2(17) . .
C4A_2 C5_2 C6_2 114.7(17) . .
C4A_2 C5_2 H5_2 122.7 . .
C6_2 C5_2 H5_2 122.7 . .
C7_2 C6_2 C5_2 122.2(18) . .
C7_2 C6_2 H6_2 118.9 . .
C5_2 C6_2 H6_2 118.9 . .
C6_2 C7_2 C8_2 121.2(18) . .
C6_2 C7_2 H7_2 119.4 . .
C8_2 C7_2 H7_2 119.4 . .
C8A_2 C8_2 C7_2 117.7(17) . .
C8A_2 C8_2 H8_2 121.1 . .
C7_2 C8_2 H8_2 121.1 . .
C1_2 C8A_2 C4A_2 119.2(15) . .
C1_2 C8A_2 C8_2 120.2(17) . .
C4A_2 C8A_2 C8_2 119.5(15) . .

loop_
_geom_bond_atom_site_label_1
_geom_bond_atom_site_label_2
_geom_bond_distance
_geom_bond_site_symmetry_2
Ge2 Si1A 2.432(8) .
Ge2 Si1B 2.456(8) .
Ge2 Si4 2.4582(11) .
Ge2 Ge1B 2.496(5) .
Ge2 Ge1A 2.5572(18) .
Ge2 Li 2.594(8) .
Ge1A Si3 2.428(2) .
Ge1A Si2 2.454(2) .
Ge1A Si1A 2.670(8) .
Si1A Si2 2.344(8) .
Si1A Si3 2.347(8) .
Ge1B Si3 2.438(6) .
Ge1B Si2 2.457(5) .
Ge1B Si1B 2.656(9) .
Si1B Si3 2.341(9) .
Si1B Si2 2.344(9) .
Si3 C1 1.909(4) .
Si3 Si4 2.3470(16) .
Si4 C46 1.932(4) .
Si4 C61 1.950(5) .
Si2 C16 1.914(4) .
Si2 C31 1.936(4) .
C1 C2 1.409(6) .
C1 C6 1.422(6) .
C2 C3 1.403(6) .
C2 C7 1.529(6) .
C3 C4 1.391(7) .
C3 H3 0.9500 .
C4 C5 1.372(7) .
C4 C10 1.534(6) .
C5 C6 1.395(5) .
C5 H5 0.9500 .
C6 C13 1.521(6) .
C7 C8 1.499(7) .
C7 C9 1.533(6) .
C7 H7 1.0000 .
C8 H8A 0.9800 .
C8 H8B 0.9800 .
C8 H8C 0.9800 .
C9 H9A 0.9800 .
C9 H9B 0.9800 .
C9 H9C 0.9800 .
C10 C11 1.436(9) .
C10 C12 1.529(10) .
C10 H10 1.0000 .
C11 H11A 0.9800 .
C11 H11B 0.9800 .
C11 H11C 0.9800 .
C12 H12A 0.9800 .
C12 H12B 0.9800 .
C12 H12C 0.9800 .
C13 C15 1.524(6) .
C13 C14 1.536(6) .
C13 H13 1.0000 .
C14 H14A 0.9800 .
C14 H14B 0.9800 .
C14 H14C 0.9800 .
C15 H15A 0.9800 .
C15 H15B 0.9800 .
C15 H15C 0.9800 .
C16 C21 1.418(7) .
C16 C17 1.425(7) .
C17 C18 1.413(7) .
C17 C22 1.496(7) .
C18 C19 1.403(9) .
C18 H18 0.9500 .
C19 C20 1.378(9) .
C19 C25A 1.472(16) .
C19 C25B 1.613(15) .
C20 C21 1.391(7) .
C20 H20 0.9500 .
C21 C28 1.514(7) .
C22 C24 1.482(8) .
C22 C23 1.543(6) .
C22 H22 1.0000 .
C23 H23A 0.9800 .
C23 H23B 0.9800 .
C23 H23C 0.9800 .
C24 H24A 0.9800 .
C24 H24B 0.9800 .
C24 H24C 0.9800 .
C25A C27A 1.419(19) .
C25A C26A 1.44(2) .
C25A H25A 1.0000 .
C26A H26A 0.9800 .
C26A H26B 0.9800 .
C26A H26C 0.9800 .
C27A H27A 0.9800 .
C27A H27B 0.9800 .
C27A H27C 0.9800 .
C25B C27B 1.50(2) .
C25B C26B 1.575(18) .
C25B H25B 1.0000 .
C26B H26D 0.9800 .
C26B H26E 0.9800 .
C26B H26F 0.9800 .
C27B H27D 0.9800 .
C27B H27E 0.9800 .
C27B H27F 0.9800 .
C28 C29 1.537(7) .
C28 C30 1.549(6) .
C28 H28 1.0000 .
C29 H29A 0.9800 .
C29 H29B 0.9800 .
C29 H29C 0.9800 .
C30 H30A 0.9800 .
C30 H30B 0.9800 .
C30 H30C 0.9800 .
C31 C32 1.408(6) .
C31 C36 1.418(5) .
C32 C33 1.393(5) .
C32 C37 1.509(6) .
C33 C34 1.410(6) .
C33 H33 0.9500 .
C34 C35 1.375(6) .
C34 C40 1.527(6) .
C35 C36 1.406(5) .
C35 H35 0.9500 .
C36 C43 1.504(6) .
C37 C39 1.507(7) .
C37 C38 1.556(6) .
C37 H37 1.0000 .
C38 H38A 0.9800 .
C38 H38B 0.9800 .
C38 H38C 0.9800 .
C39 H39A 0.9800 .
C39 H39B 0.9800 .
C39 H39C 0.9800 .
C40 C41 1.520(6) .
C40 C42 1.545(7) .
C40 H40 1.0000 .
C41 H41A 0.9800 .
C41 H41B 0.9800 .
C41 H41C 0.9800 .
C42 H42A 0.9800 .
C42 H42B 0.9800 .
C42 H42C 0.9800 .
C43 C44 1.519(6) .
C43 C45 1.541(6) .
C43 H43 1.0000 .
C44 H44A 0.9800 .
C44 H44B 0.9800 .
C44 H44C 0.9800 .
C45 H45A 0.9800 .
C45 H45B 0.9800 .
C45 H45C 0.9800 .
C46 C51 1.406(6) .
C46 C47 1.415(6) .
C47 C48 1.399(6) .
C47 C52 1.506(7) .
C48 C49 1.344(8) .
C48 H48 0.9500 .
C49 C50 1.393(7) .
C49 C55 1.527(8) .
C50 C51 1.382(6) .
C50 H50 0.9500 .
C51 C58 1.530(6) .
C52 C53 1.542(8) .
C52 C54 1.545(7) .
C52 H52 1.0000 .
C53 H53A 0.9800 .
C53 H53B 0.9800 .
C53 H53C 0.9800 .
C54 H54A 0.9800 .
C54 H54B 0.9800 .
C54 H54C 0.9800 .
C55 C56 1.466(12) .
C55 C57 1.467(11) .
C55 H55 1.0000 .
C56 H56A 0.9800 .
C56 H56B 0.9800 .
C56 H56C 0.9800 .
C57 H57A 0.9800 .
C57 H57B 0.9800 .
C57 H57C 0.9800 .
C58 C59 1.531(6) .
C58 C60 1.532(7) .
C58 H58 1.0000 .
C59 H59A 0.9800 .
C59 H59B 0.9800 .
C59 H59C 0.9800 .
C60 H60A 0.9800 .
C60 H60B 0.9800 .
C60 H60C 0.9800 .
C61 C62 1.408(6) .
C61 C66 1.416(6) .
C62 C63 1.408(7) .
C62 C67 1.536(7) .
C63 C64 1.387(8) .
C63 H63 0.9500 .
C64 C65 1.373(8) .
C64 C70 1.563(9) .
C65 C66 1.369(7) .
C65 H65 0.9500 .
C66 C73 1.526(6) .
C67 C68 1.552(7) .
C67 C69 1.559(7) .
C67 H67 1.0000 .
C68 H68A 0.9800 .
C68 H68B 0.9800 .
C68 H68C 0.9800 .
C69 H69A 0.9800 .
C69 H69B 0.9800 .
C69 H69C 0.9800 .
C70 C72 1.483(11) .
C70 C71 1.502(11) .
C70 H70 1.0000 .
C71 H71A 0.9800 .
C71 H71B 0.9800 .
C71 H71C 0.9800 .
C72 H72A 0.9800 .
C72 H72B 0.9800 .
C72 H72C 0.9800 .
C73 C74 1.508(7) .
C73 C75 1.532(6) .
C73 H73 1.0000 .
C74 H74A 0.9800 .
C74 H74B 0.9800 .
C74 H74C 0.9800 .
C75 H75A 0.9800 .
C75 H75B 0.9800 .
C75 H75C 0.9800 .
Li O2 1.863(8) .
Li O1 1.898(9) .
O1 C79 1.433(7) .
O1 C76A 1.464(9) .
O1 C76B 1.471(9) .
C76A C77A 1.557(10) .
C76A H76A 0.9900 .
C76A H76B 0.9900 .
C77A C78 1.573(10) .
C77A H77A 0.9900 .
C77A H77B 0.9900 .
C76B C77B 1.558(10) .
C76B H76C 0.9900 .
C76B H76D 0.9900 .
C77B C78 1.537(10) .
C77B H77C 0.9900 .
C77B H77D 0.9900 .
C78 C79 1.458(10) .
C78 H78A 0.9900 .
C78 H78B 0.9900 .
C79 H79A 0.9900 .
C79 H79B 0.9900 .
O2 C80 1.421(6) .
O2 C83 1.451(6) .
C80 C81 1.474(9) .
C80 H80A 0.9900 .
C80 H80B 0.9900 .
C81 C82 1.484(8) .
C81 H81A 0.9900 .
C81 H81B 0.9900 .
C82 C83 1.504(7) .
C82 H82A 0.9900 .
C82 H82B 0.9900 .
C83 H83A 0.9900 .
C83 H83B 0.9900 .
C84 C85 1.351(7) .
C84 C88 1.417(6) 7_556
C84 H84 0.9500 .
C85 C86 1.395(7) .
C85 H85 0.9500 .
C86 C87 1.382(7) .
C86 H86 0.9500 .
C87 C88 1.386(7) .
C87 H87 0.9500 .
C88 C88 1.424(8) 7_556
C1_2 C8A_2 1.319(14) .
C1_2 C2_2 1.357(8) .
C1_2 H1_2 0.9500 .
C2_2 C3_2 1.365(8) .
C2_2 H2_2 0.9500 .
C3_2 C4_2 1.367(8) .
C3_2 H3_2 0.9500 .
C4_2 C4A_2 1.364(8) .
C4_2 H4_2 0.9500 .
C4A_2 C8A_2 1.336(14) .
C4A_2 C5_2 1.341(14) .
C5_2 C6_2 1.348(14) .
C5_2 H5_2 0.9500 .
C6_2 C7_2 1.336(14) .
C6_2 H6_2 0.9500 .
C7_2 C8_2 1.343(14) .
C7_2 H7_2 0.9500 .
C8_2 C8A_2 1.340(13) .
C8_2 H8_2 0.9500 .
